data_4348903
loop_
_publ_author_name
'Hou, Bing-Lei'
'Tian, Dan'
'Liu, Jiang'
'Dong, Long-Zhang'
'Li, Shun-Li'
'Li, Dong-Sheng'
'Lan, Ya-Qian'

_publ_section_title
;
 A Water-Stable Metal-Organic Framework for Highly Sensitive and Selective
 Sensing of Fe<sup>3+</sup> Ion.
;
_journal_issue 20
_journal_name_full 'Inorganic chemistry'
_journal_page_first 10580
_journal_page_last 10586
_journal_paper_doi 10.1021/acs.inorgchem.6b01809
_journal_volume 55
_journal_year 2016
_chemical_formula_moiety '0.5(C144 H80 F48 N12 O36 Zn10)'
_chemical_formula_sum 'C72 H40 F24 N6 O19 Zn5'
_chemical_formula_weight 2076.05
_space_group_crystal_system monoclinic
_space_group_IT_number 13
_space_group_name_Hall '-P 2yc'
_space_group_name_H-M_alt 'P 1 2/c 1'
_atom_sites_solution_hydrogens mixed
_audit_creation_date 2016-09-01
_audit_creation_method
;
Olex2 1.2
(compiled 2016.08.25 svn.r3337 for OlexSys, GUI svn.r5221)
;
_cell_angle_alpha 90
_cell_angle_beta 124.636(9)
_cell_angle_gamma 90
_cell_formula_units_Z 2
_cell_length_a 20.896(4)
_cell_length_b 7.3872(15)
_cell_length_c 31.834(4)
_cell_measurement_reflns_used 9558
_cell_measurement_temperature 296(2)
_cell_measurement_theta_max 52.222
_cell_measurement_theta_min 4.692
_cell_volume 4043.1(13)
_computing_molecular_graphics 'Olex2 (Dolomanov et al., 2009)'
_computing_publication_material 'Olex2 (Dolomanov et al., 2009)'
_computing_structure_refinement 'ShelXL (Sheldrick, 2015)'
_diffrn_ambient_temperature 296.15
_diffrn_measured_fraction_theta_full 0.998
_diffrn_measured_fraction_theta_max 0.998
_diffrn_measurement_device_type 'CCD area detector'
_diffrn_measurement_method 'phi and omega scans'
_diffrn_radiation_type MoK\a
_diffrn_radiation_wavelength 0.71073
_diffrn_reflns_av_R_equivalents 0.0814
_diffrn_reflns_av_unetI/netI 0.0852
_diffrn_reflns_Laue_measured_fraction_full 0.998
_diffrn_reflns_Laue_measured_fraction_max 0.998
_diffrn_reflns_limit_h_max 24
_diffrn_reflns_limit_h_min -24
_diffrn_reflns_limit_k_max 8
_diffrn_reflns_limit_k_min -8
_diffrn_reflns_limit_l_max 37
_diffrn_reflns_limit_l_min -31
_diffrn_reflns_number 25811
_diffrn_reflns_point_group_measured_fraction_full 0.998
_diffrn_reflns_point_group_measured_fraction_max 0.998
_diffrn_reflns_theta_full 25.000
_diffrn_reflns_theta_max 25.000
_diffrn_reflns_theta_min 1.314
_exptl_absorpt_coefficient_mu 1.589
_exptl_absorpt_correction_type none
_exptl_crystal_colour colorless
_exptl_crystal_density_diffrn 1.705
_exptl_crystal_description needle-like
_exptl_crystal_F_000 2064
_platon_squeeze_details
;
;
_refine_diff_density_max 1.548
_refine_diff_density_min -1.087
_refine_diff_density_rms 0.175
_refine_ls_extinction_method none
_refine_ls_goodness_of_fit_ref 1.065
_refine_ls_hydrogen_treatment constr
_refine_ls_matrix_type full
_refine_ls_number_parameters 550
_refine_ls_number_reflns 7100
_refine_ls_number_restraints 0
_refine_ls_restrained_S_all 1.065
_refine_ls_R_factor_all 0.1108
_refine_ls_R_factor_gt 0.0801
_refine_ls_shift/su_max 0.000
_refine_ls_shift/su_mean 0.000
_refine_ls_structure_factor_coef Fsqd
_refine_ls_weighting_details 'w=1/[\s^2^(Fo^2^)+(0.1142P)^2^+14.4295P] where P=(Fo^2^+2Fc^2^)/3'
_refine_ls_weighting_scheme calc
_refine_ls_wR_factor_gt 0.1932
_refine_ls_wR_factor_ref 0.2086
_reflns_Friedel_coverage 0.000
_reflns_number_gt 5166
_reflns_number_total 7100
_reflns_threshold_expression 'I > 2\s(I)'
_cod_data_source_file ic6b01809_si_002.cif
_cod_data_source_block a_sx
_cod_database_code 4348903
_shelx_space_group_comment
;
The symmetry employed for this shelxl refinement is uniquely defined
by the following loop, which should always be used as a source of
symmetry information in preference to the above space-group names.
They are only intended as comments.
;
_olex2_refinement_description
;
1. Fixed Uiso
 At 1.2 times of:
  All C(H) groups
 At 1.5 times of:
  All O(H,H) groups
2. Uiso/Uaniso restraints and constraints
: with sigma of 0.01 and sigma for terminal atoms of 0.2
3.a Riding coordinates:
 O5(H5A,H5B)
3.b Aromatic/amide H refined with riding coordinates:
 C3(H3), C4(H4), C6(H6), C7(H7), C12(H12), C13(H13), C15(H15), C16(H16),
 C18(H18), C19(H19), C22(H22), C23(H23), C24(H24), C26(H26), C31(H31), C32(H32),
  C34(H34), C35(H35)
;
_shelx_shelxl_version_number 2014/7
_olex2_submission_special_instructions 'No special instructions were received'

loop_
_space_group_symop_operation_xyz
'x, y, z'
'-x, y, -z+1/2'
'-x, -y, -z'
'x, -y, z-1/2'

loop_
_atom_site_label
_atom_site_type_symbol
_atom_site_fract_x
_atom_site_fract_y
_atom_site_fract_z
_atom_site_U_iso_or_equiv
_atom_site_adp_type
_atom_site_occupancy
_atom_site_site_symmetry_order
_atom_site_calc_flag
_atom_site_refinement_flags_posn
_atom_site_refinement_flags_adp
_atom_site_refinement_flags_occupancy
Zn1 Zn -0.5000 0.0000 -0.5000 0.0182(3) Uani 1 2 d S T P
Zn2 Zn -0.32553(4) -0.55349(10) -0.34398(3) 0.0195(2) Uani 1 1 d . . .
Zn3 Zn -0.32214(4) -0.18879(11) -0.40950(3) 0.0193(2) Uani 1 1 d . . .
F1 F 0.0071(3) -0.6921(7) -0.4587(2) 0.0526(15) Uani 1 1 d . . .
F2 F 0.0734(3) -0.6142(7) -0.3799(2) 0.0485(13) Uani 1 1 d . . .
F3 F 0.1117(3) -0.8334(8) -0.4047(2) 0.0611(17) Uani 1 1 d . . .
F4 F -0.0954(3) -0.9580(8) -0.48747(17) 0.0529(14) Uani 1 1 d . . .
F5 F -0.0663(3) -1.1685(7) -0.43318(19) 0.0466(13) Uani 1 1 d . . .
F6 F 0.0119(3) -1.1042(8) -0.45444(18) 0.0494(14) Uani 1 1 d . . .
F7 F -0.3700(3) -1.6025(6) -0.1885(2) 0.0512(14) Uani 1 1 d . . .
F8 F -0.4482(3) -1.4121(7) -0.19059(19) 0.0440(12) Uani 1 1 d . . .
F9 F -0.3686(3) -1.5550(7) -0.1218(2) 0.0525(14) Uani 1 1 d . . .
F10 F -0.2297(3) -1.4827(7) -0.1577(2) 0.0485(13) Uani 1 1 d . . .
F11 F -0.1777(3) -1.2861(7) -0.09764(18) 0.0439(13) Uani 1 1 d . . .
F12 F -0.2185(3) -1.5377(7) -0.0874(2) 0.0523(14) Uani 1 1 d . . .
O1 O -0.2631(4) -0.4097(7) -0.4066(3) 0.0439(16) Uani 1 1 d . . .
O2 O -0.2739(3) -0.6664(7) -0.3740(2) 0.0319(13) Uani 1 1 d . . .
O3 O 0.2591(3) -1.3560(8) -0.1990(2) 0.0397(14) Uani 1 1 d . . .
O4 O 0.2541(3) -1.1077(7) -0.16100(19) 0.0323(13) Uani 1 1 d . . .
O5 O -0.3986(3) 0.0807(6) -0.42719(17) 0.0220(11) Uani 1 1 d . . .
H5A H -0.3740 0.1873 -0.4299 0.033 Uiso 1 1 d R . .
H5B H -0.4101 0.1011 -0.4020 0.033 Uiso 1 1 d R . .
O6 O -0.4275(3) -0.8911(7) -0.01906(19) 0.0254(11) Uani 1 1 d . . .
O7 O -0.3024(3) -0.9321(7) 0.04441(19) 0.0270(12) Uiso 1 1 d . U .
O8 O -0.4144(3) -0.8865(9) -0.3532(2) 0.0461(16) Uani 1 1 d . . .
O9 O -0.3210(3) -0.7107(7) -0.2939(2) 0.0352(13) Uiso 1 1 d . U .
N1 N -0.4262(3) -0.4517(7) -0.4036(2) 0.0225(13) Uani 1 1 d . . .
N2 N -0.4221(3) -0.3043(8) -0.4260(2) 0.0243(14) Uani 1 1 d . . .
N3 N -0.4929(3) -0.2482(8) -0.4632(2) 0.0186(12) Uani 1 1 d . . .
C1 C -0.2440(4) -0.5694(10) -0.3913(3) 0.0235(16) Uani 1 1 d . . .
C2 C -0.1814(4) -0.6536(10) -0.3950(3) 0.0239(16) Uani 1 1 d . . .
C3 C -0.1523(4) -0.8224(9) -0.3748(3) 0.0220(16) Uani 1 1 d . . .
H3 H -0.1725 -0.8881 -0.3600 0.026 Uiso 1 1 calc R . .
C4 C -0.0927(4) -0.8939(10) -0.3768(3) 0.0225(16) Uani 1 1 d . . .
H4 H -0.0731 -1.0078 -0.3629 0.027 Uiso 1 1 calc R . .
C5 C -0.0617(4) -0.7998(9) -0.3989(3) 0.0204(15) Uani 1 1 d . . .
C6 C -0.0924(4) -0.6305(11) -0.4198(3) 0.0296(18) Uani 1 1 d . . .
H6 H -0.0730 -0.5653 -0.4352 0.035 Uiso 1 1 calc R . .
C7 C -0.1520(4) -0.5583(10) -0.4177(3) 0.0277(17) Uani 1 1 d . . .
H7 H -0.1721 -0.4448 -0.4317 0.033 Uiso 1 1 calc R . .
C8 C 0.0040(4) -0.8915(10) -0.4002(3) 0.0249(16) Uani 1 1 d . . .
C9 C 0.0493(5) -0.7569(12) -0.4115(3) 0.037(2) Uani 1 1 d . . .
C10 C -0.0359(5) -1.0315(12) -0.4441(3) 0.034(2) Uani 1 1 d . . .
C11 C 0.0648(4) -0.9799(9) -0.3478(3) 0.0205(15) Uani 1 1 d . . .
C12 C 0.0946(4) -1.1533(11) -0.3423(3) 0.0290(18) Uani 1 1 d . . .
H12 H 0.0771 -1.2233 -0.3712 0.035 Uiso 1 1 calc R . .
C13 C 0.1493(4) -1.2230(10) -0.2950(3) 0.0295(18) Uani 1 1 d . . .
H13 H 0.1686 -1.3391 -0.2922 0.035 Uiso 1 1 calc R . .
C14 C 0.1758(4) -1.1217(10) -0.2516(3) 0.0238(16) Uani 1 1 d . . .
C15 C 0.1476(4) -0.9493(10) -0.2565(3) 0.0278(18) Uani 1 1 d . . .
H15 H 0.1659 -0.8786 -0.2276 0.033 Uiso 1 1 calc R . .
C16 C 0.0923(4) -0.8806(10) -0.3041(3) 0.0275(17) Uani 1 1 d . . .
H16 H 0.0731 -0.7646 -0.3067 0.033 Uiso 1 1 calc R . .
C17 C 0.2341(4) -1.2002(10) -0.1999(3) 0.0221(16) Uani 1 1 d . . .
C18 C -0.5018(4) -0.4914(11) -0.4278(3) 0.0330(19) Uani 1 1 d . . .
H18 H -0.5224 -0.5884 -0.4205 0.040 Uiso 1 1 calc R . .
C19 C -0.5435(4) -0.3649(11) -0.4651(3) 0.0328(19) Uani 1 1 d . . .
H19 H -0.5974 -0.3604 -0.4876 0.039 Uiso 1 1 calc R . .
C20 C -0.3588(4) -0.9406(9) -0.0021(3) 0.0219(16) Uani 1 1 d . . .
C21 C -0.3430(4) -1.0212(9) -0.0384(3) 0.0201(15) Uani 1 1 d . . .
C22 C -0.3981(4) -1.0109(10) -0.0910(3) 0.0242(16) Uani 1 1 d . . .
H22 H -0.4433 -0.9441 -0.1039 0.029 Uiso 1 1 calc R . .
C23 C -0.2757(4) -1.1199(11) -0.0200(3) 0.0284(17) Uani 1 1 d . . .
H23 H -0.2372 -1.1230 0.0149 0.034 Uiso 1 1 calc R . .
C24 C -0.2652(4) -1.2145(11) -0.0535(3) 0.0298(18) Uani 1 1 d . . .
H24 H -0.2206 -1.2836 -0.0406 0.036 Uiso 1 1 calc R . .
C25 C -0.3202(4) -1.2071(9) -0.1055(3) 0.0191(15) Uani 1 1 d . . .
C26 C -0.3862(4) -1.0978(10) -0.1239(3) 0.0251(17) Uani 1 1 d . . .
H26 H -0.4222 -1.0846 -0.1589 0.030 Uiso 1 1 calc R . .
C27 C -0.3160(4) -1.3199(10) -0.1446(3) 0.0217(16) Uani 1 1 d . . .
C28 C -0.3758(5) -1.4746(11) -0.1618(3) 0.0339(19) Uani 1 1 d . . .
C29 C -0.2345(5) -1.4074(11) -0.1213(3) 0.035(2) Uani 1 1 d . . .
C30 C -0.3308(4) -1.2000(9) -0.1891(3) 0.0199(15) Uani 1 1 d . . .
C31 C -0.3769(5) -1.2522(11) -0.2401(3) 0.0307(18) Uani 1 1 d . . .
H31 H -0.4004 -1.3656 -0.2487 0.037 Uiso 1 1 calc R . .
C32 C -0.3882(4) -1.1371(11) -0.2783(3) 0.0300(18) Uani 1 1 d . . .
H32 H -0.4205 -1.1732 -0.3123 0.036 Uiso 1 1 calc R . .
C33 C -0.3523(4) -0.9700(10) -0.2667(3) 0.0258(17) Uani 1 1 d . . .
C34 C -0.3046(4) -0.9188(10) -0.2159(3) 0.0240(16) Uani 1 1 d . . .
H34 H -0.2791 -0.8078 -0.2073 0.029 Uiso 1 1 calc R . .
C35 C -0.2945(4) -1.0307(10) -0.1780(3) 0.0263(17) Uani 1 1 d . . .
H35 H -0.2629 -0.9928 -0.1442 0.032 Uiso 1 1 calc R . .
C36 C -0.3642(4) -0.8485(10) -0.3080(3) 0.0227(15) Uiso 1 1 d . . .

loop_
_atom_site_aniso_label
_atom_site_aniso_U_11
_atom_site_aniso_U_22
_atom_site_aniso_U_33
_atom_site_aniso_U_23
_atom_site_aniso_U_13
_atom_site_aniso_U_12
Zn1 0.0213(5) 0.0178(6) 0.0205(6) 0.0047(5) 0.0149(5) 0.0014(4)
Zn2 0.0263(4) 0.0152(4) 0.0229(4) 0.0034(3) 0.0176(4) -0.0002(3)
Zn3 0.0206(4) 0.0201(5) 0.0207(4) 0.0045(3) 0.0139(3) -0.0010(3)
F1 0.062(3) 0.066(4) 0.053(3) 0.032(3) 0.047(3) 0.018(3)
F2 0.041(3) 0.043(3) 0.064(3) 0.007(3) 0.032(3) -0.008(2)
F3 0.048(3) 0.078(4) 0.090(4) 0.030(3) 0.058(3) 0.022(3)
F4 0.043(3) 0.067(4) 0.026(3) 0.002(2) 0.006(2) 0.017(3)
F5 0.049(3) 0.041(3) 0.048(3) -0.015(2) 0.026(3) -0.006(2)
F6 0.055(3) 0.068(4) 0.034(3) -0.002(3) 0.030(2) 0.024(3)
F7 0.082(4) 0.021(3) 0.074(4) -0.016(3) 0.058(3) -0.008(2)
F8 0.038(3) 0.048(3) 0.053(3) -0.008(3) 0.030(2) -0.009(2)
F9 0.079(4) 0.040(3) 0.061(3) 0.010(3) 0.053(3) -0.010(3)
F10 0.062(3) 0.053(3) 0.058(3) -0.003(3) 0.050(3) 0.018(3)
F11 0.033(2) 0.060(3) 0.049(3) 0.004(3) 0.030(2) 0.008(2)
F12 0.063(3) 0.046(3) 0.059(3) 0.029(3) 0.042(3) 0.032(3)
O1 0.063(4) 0.025(3) 0.078(5) 0.020(3) 0.060(4) 0.022(3)
O2 0.040(3) 0.027(3) 0.054(4) -0.010(3) 0.041(3) 0.001(2)
O3 0.052(3) 0.036(3) 0.027(3) 0.005(3) 0.020(3) 0.018(3)
O4 0.037(3) 0.027(3) 0.024(3) -0.001(2) 0.012(2) 0.008(2)
O5 0.028(2) 0.021(3) 0.020(2) -0.004(2) 0.015(2) -0.005(2)
O6 0.032(3) 0.027(3) 0.033(3) 0.007(2) 0.028(2) 0.005(2)
O8 0.039(3) 0.073(5) 0.029(3) 0.009(3) 0.021(3) -0.005(3)
N1 0.033(3) 0.011(3) 0.031(3) 0.007(3) 0.023(3) -0.001(2)
N2 0.025(3) 0.023(3) 0.023(3) 0.000(3) 0.013(3) 0.004(2)
N3 0.021(3) 0.018(3) 0.021(3) 0.009(2) 0.015(2) 0.000(2)
C1 0.027(4) 0.025(4) 0.025(4) -0.002(3) 0.019(3) -0.003(3)
C2 0.023(3) 0.022(4) 0.029(4) 0.003(3) 0.016(3) -0.001(3)
C3 0.029(4) 0.022(4) 0.025(4) 0.002(3) 0.021(3) 0.001(3)
C4 0.031(4) 0.017(4) 0.029(4) 0.004(3) 0.023(3) 0.006(3)
C5 0.021(3) 0.020(4) 0.026(4) 0.002(3) 0.017(3) 0.003(3)
C6 0.032(4) 0.028(4) 0.040(5) 0.009(4) 0.027(4) 0.003(3)
C7 0.036(4) 0.021(4) 0.038(4) 0.007(3) 0.028(4) 0.008(3)
C8 0.024(3) 0.027(4) 0.029(4) 0.000(3) 0.018(3) 0.004(3)
C9 0.035(4) 0.042(5) 0.050(5) 0.014(5) 0.034(4) 0.011(4)
C10 0.035(4) 0.040(5) 0.022(4) 0.002(4) 0.013(4) 0.010(4)
C11 0.020(3) 0.022(4) 0.026(4) 0.004(3) 0.017(3) 0.004(3)
C12 0.035(4) 0.033(5) 0.021(4) -0.001(3) 0.018(3) 0.007(3)
C13 0.043(4) 0.019(4) 0.033(4) 0.005(3) 0.026(4) 0.012(3)
C14 0.022(3) 0.029(4) 0.022(4) 0.005(3) 0.014(3) 0.004(3)
C15 0.033(4) 0.024(4) 0.020(4) -0.011(3) 0.012(3) 0.001(3)
C16 0.035(4) 0.015(4) 0.031(4) 0.000(3) 0.018(3) 0.004(3)
C17 0.023(3) 0.023(4) 0.030(4) 0.001(3) 0.020(3) 0.004(3)
C18 0.029(4) 0.036(5) 0.044(5) 0.004(4) 0.027(4) -0.006(3)
C19 0.016(3) 0.037(5) 0.037(4) 0.012(4) 0.010(3) 0.001(3)
C20 0.029(4) 0.015(4) 0.029(4) -0.002(3) 0.022(3) -0.003(3)
C21 0.034(4) 0.013(4) 0.029(4) -0.003(3) 0.027(3) -0.003(3)
C22 0.024(3) 0.029(4) 0.025(4) 0.005(3) 0.016(3) 0.011(3)
C23 0.027(4) 0.038(5) 0.020(4) -0.002(3) 0.014(3) 0.006(3)
C24 0.024(3) 0.042(5) 0.027(4) 0.003(4) 0.017(3) 0.009(3)
C25 0.024(3) 0.022(4) 0.024(4) 0.003(3) 0.022(3) 0.002(3)
C26 0.030(4) 0.031(4) 0.016(3) 0.005(3) 0.014(3) 0.012(3)
C27 0.030(4) 0.021(4) 0.026(4) -0.002(3) 0.023(3) 0.002(3)
C28 0.051(5) 0.023(4) 0.041(5) 0.007(4) 0.034(4) -0.003(4)
C29 0.042(5) 0.033(5) 0.043(5) 0.008(4) 0.032(4) 0.012(4)
C30 0.029(3) 0.017(4) 0.024(4) 0.000(3) 0.021(3) 0.002(3)
C31 0.044(4) 0.025(4) 0.034(4) -0.011(4) 0.028(4) -0.016(3)
C32 0.035(4) 0.038(5) 0.023(4) -0.004(4) 0.020(3) -0.004(3)
C33 0.029(4) 0.033(4) 0.026(4) 0.003(3) 0.022(3) 0.007(3)
C34 0.039(4) 0.017(4) 0.029(4) -0.005(3) 0.027(4) -0.003(3)
C35 0.038(4) 0.021(4) 0.024(4) -0.006(3) 0.021(3) -0.004(3)

loop_
_atom_type_symbol
_atom_type_description
_atom_type_scat_dispersion_real
_atom_type_scat_dispersion_imag
_atom_type_scat_source
C C 0.0030 0.0020 'International Tables Vol C Tables 4.2.6.8 and 6.1.1.4'
H H 0.0000 0.0000 'International Tables Vol C Tables 4.2.6.8 and 6.1.1.4'
F F 0.0170 0.0100 'International Tables Vol C Tables 4.2.6.8 and 6.1.1.4'
N N 0.0060 0.0030 'International Tables Vol C Tables 4.2.6.8 and 6.1.1.4'
O O 0.0110 0.0060 'International Tables Vol C Tables 4.2.6.8 and 6.1.1.4'
Zn Zn 0.2840 1.4300 'International Tables Vol C Tables 4.2.6.8 and 6.1.1.4'

loop_
_geom_angle_atom_site_label_1
_geom_angle_atom_site_label_2
_geom_angle_atom_site_label_3
_geom_angle
_geom_angle_site_symmetry_1
_geom_angle_site_symmetry_3
O5 Zn1 O5 180.0(2) . 3_454
O6 Zn1 O5 89.23(19) 2_464 3_454
O6 Zn1 O5 89.23(19) 4_545 .
O6 Zn1 O5 90.77(19) 4_545 3_454
O6 Zn1 O5 90.77(19) 2_464 .
O6 Zn1 O6 180.0(2) 4_545 2_464
O6 Zn1 N3 89.6(2) 2_464 3_454
O6 Zn1 N3 89.6(2) 4_545 .
O6 Zn1 N3 90.4(2) 4_545 3_454
O6 Zn1 N3 90.4(2) 2_464 .
N3 Zn1 O5 94.11(19) . 3_454
N3 Zn1 O5 94.1(2) 3_454 .
N3 Zn1 O5 85.89(19) . .
N3 Zn1 O5 85.89(19) 3_454 3_454
N3 Zn1 N3 180.0 3_454 .
O2 Zn2 N1 105.4(2) . .
O3 Zn2 O2 106.7(2) 2_564 .
O3 Zn2 N1 109.2(2) 2_564 .
O9 Zn2 O2 111.1(2) . .
O9 Zn2 O3 101.0(2) . 2_564
O9 Zn2 N1 122.5(2) . .
O1 Zn3 O5 170.5(2) . .
O1 Zn3 N2 100.7(2) . .
O4 Zn3 O1 99.7(3) 2_564 .
O4 Zn3 O5 88.2(2) 2_564 .
O4 Zn3 O7 113.5(2) 2_564 4_545
O4 Zn3 N2 113.4(2) 2_564 .
O7 Zn3 O1 91.1(2) 4_545 .
O7 Zn3 O5 80.87(19) 4_545 .
O7 Zn3 N2 128.6(2) 4_545 .
N2 Zn3 O5 80.7(2) . .
C1 O1 Zn3 146.3(5) . .
C1 O2 Zn2 120.6(5) . .
C17 O3 Zn2 145.6(5) . 2_544
C17 O4 Zn3 125.7(5) . 2_544
Zn1 O5 Zn3 97.99(18) . .
Zn1 O5 H5A 112.1 . .
Zn1 O5 H5B 112.2 . .
Zn3 O5 H5A 112.2 . .
Zn3 O5 H5B 112.2 . .
H5A O5 H5B 109.8 . .
C20 O6 Zn1 126.8(5) . 2_444
C20 O7 Zn3 116.6(4) . 4_546
C36 O9 Zn2 120.1(5) . .
N2 N1 Zn2 117.4(4) . .
N2 N1 C18 106.5(6) . .
C18 N1 Zn2 136.0(5) . .
N1 N2 Zn3 125.1(4) . .
N1 N2 N3 110.8(5) . .
N3 N2 Zn3 123.9(5) . .
N2 N3 Zn1 116.9(4) . .
N2 N3 C19 106.8(6) . .
C19 N3 Zn1 136.1(5) . .
O1 C1 O2 125.3(7) . .
O1 C1 C2 117.1(6) . .
O2 C1 C2 117.6(6) . .
C3 C2 C1 120.5(6) . .
C3 C2 C7 119.9(7) . .
C7 C2 C1 119.6(6) . .
C2 C3 H3 120.2 . .
C2 C3 C4 119.6(7) . .
C4 C3 H3 120.2 . .
C3 C4 H4 119.2 . .
C5 C4 C3 121.5(7) . .
C5 C4 H4 119.2 . .
C4 C5 C6 118.2(6) . .
C4 C5 C8 118.1(6) . .
C6 C5 C8 123.7(6) . .
C5 C6 H6 119.8 . .
C5 C6 C7 120.3(7) . .
C7 C6 H6 119.8 . .
C2 C7 C6 120.4(7) . .
C2 C7 H7 119.8 . .
C6 C7 H7 119.8 . .
C5 C8 C9 113.1(6) . .
C5 C8 C11 110.6(6) . .
C9 C8 C11 106.4(6) . .
C10 C8 C5 106.5(6) . .
C10 C8 C9 107.9(7) . .
C10 C8 C11 112.4(6) . .
F1 C9 F2 106.8(7) . .
F1 C9 C8 113.2(7) . .
F2 C9 C8 110.5(6) . .
F3 C9 F1 107.3(7) . .
F3 C9 F2 107.4(7) . .
F3 C9 C8 111.3(7) . .
F4 C10 F5 105.9(7) . .
F4 C10 C8 111.6(7) . .
F5 C10 C8 111.3(6) . .
F6 C10 F4 107.1(6) . .
F6 C10 F5 107.0(7) . .
F6 C10 C8 113.5(7) . .
C12 C11 C8 123.8(6) . .
C16 C11 C8 118.5(6) . .
C16 C11 C12 117.6(7) . .
C11 C12 H12 119.4 . .
C13 C12 C11 121.2(7) . .
C13 C12 H12 119.4 . .
C12 C13 H13 119.8 . .
C12 C13 C14 120.3(7) . .
C14 C13 H13 119.8 . .
C13 C14 C17 120.1(7) . .
C15 C14 C13 119.0(7) . .
C15 C14 C17 120.9(7) . .
C14 C15 H15 119.8 . .
C14 C15 C16 120.4(7) . .
C16 C15 H15 119.8 . .
C11 C16 H16 119.3 . .
C15 C16 C11 121.5(7) . .
C15 C16 H16 119.3 . .
O3 C17 O4 124.9(7) . .
O3 C17 C14 116.5(7) . .
O4 C17 C14 118.5(6) . .
N1 C18 H18 125.9 . .
N1 C18 C19 108.2(7) . .
C19 C18 H18 125.9 . .
N3 C19 C18 107.7(6) . .
N3 C19 H19 126.2 . .
C18 C19 H19 126.2 . .
O6 C20 O7 124.2(7) . .
O6 C20 C21 118.7(6) . .
O7 C20 C21 117.1(6) . .
C22 C21 C20 120.9(6) . .
C23 C21 C20 120.1(6) . .
C23 C21 C22 118.8(6) . .
C21 C22 H22 119.7 . .
C26 C22 C21 120.7(6) . .
C26 C22 H22 119.7 . .
C21 C23 H23 119.8 . .
C21 C23 C24 120.3(7) . .
C24 C23 H23 119.8 . .
C23 C24 H24 119.6 . .
C25 C24 C23 120.9(7) . .
C25 C24 H24 119.6 . .
C24 C25 C26 118.3(6) . .
C24 C25 C27 123.9(6) . .
C26 C25 C27 117.8(6) . .
C22 C26 C25 120.8(6) . .
C22 C26 H26 119.6 . .
C25 C26 H26 119.6 . .
C25 C27 C28 106.2(6) . .
C25 C27 C29 112.8(6) . .
C25 C27 C30 110.9(6) . .
C28 C27 C29 107.8(6) . .
C28 C27 C30 113.5(6) . .
C30 C27 C29 105.6(6) . .
F7 C28 F8 106.8(7) . .
F7 C28 F9 107.1(6) . .
F7 C28 C27 113.8(7) . .
F8 C28 F9 106.3(7) . .
F8 C28 C27 111.2(6) . .
F9 C28 C27 111.2(7) . .
F10 C29 C27 111.0(7) . .
F11 C29 F10 106.8(7) . .
F11 C29 F12 107.2(7) . .
F11 C29 C27 111.8(6) . .
F12 C29 F10 107.0(6) . .
F12 C29 C27 112.8(6) . .
C31 C30 C27 123.8(6) . .
C31 C30 C35 117.4(7) . .
C35 C30 C27 118.8(6) . .
C30 C31 H31 119.6 . .
C30 C31 C32 120.8(7) . .
C32 C31 H31 119.6 . .
C31 C32 H32 119.5 . .
C33 C32 C31 121.0(7) . .
C33 C32 H32 119.5 . .
C32 C33 C36 120.5(7) . .
C34 C33 C32 118.6(7) . .
C34 C33 C36 120.9(7) . .
C33 C34 H34 119.7 . .
C35 C34 C33 120.6(7) . .
C35 C34 H34 119.7 . .
C30 C35 H35 119.2 . .
C34 C35 C30 121.6(7) . .
C34 C35 H35 119.2 . .
O8 C36 O9 124.0(7) . .
O8 C36 C33 119.6(7) . .
O9 C36 C33 116.4(6) . .

loop_
_geom_bond_atom_site_label_1
_geom_bond_atom_site_label_2
_geom_bond_distance
_geom_bond_site_symmetry_2
Zn1 O5 2.153(4) 3_454
Zn1 O5 2.153(4) .
Zn1 O6 2.086(5) 4_545
Zn1 O6 2.086(5) 2_464
Zn1 N3 2.135(5) 3_454
Zn1 N3 2.135(5) .
Zn2 O2 1.987(5) .
Zn2 O3 1.941(5) 2_564
Zn2 O9 1.932(6) .
Zn2 N1 2.013(6) .
Zn3 O1 2.016(5) .
Zn3 O4 1.947(5) 2_564
Zn3 O5 2.410(5) .
Zn3 O7 1.952(5) 4_545
Zn3 N2 2.030(6) .
F1 C9 1.328(9) .
F2 C9 1.341(10) .
F3 C9 1.321(9) .
F4 C10 1.340(9) .
F5 C10 1.341(10) .
F6 C10 1.330(9) .
F7 C28 1.323(9) .
F8 C28 1.328(10) .
F9 C28 1.333(9) .
F10 C29 1.340(9) .
F11 C29 1.327(10) .
F12 C29 1.338(9) .
O1 C1 1.252(9) .
O2 C1 1.263(9) .
O3 Zn2 1.941(5) 2_544
O3 C17 1.258(9) .
O4 Zn3 1.947(5) 2_544
O4 C17 1.259(9) .
O5 H5A 0.9701 .
O5 H5B 0.9696 .
O6 Zn1 2.086(5) 2_444
O6 C20 1.267(8) .
O7 Zn3 1.951(5) 4_546
O7 C20 1.265(8) .
O8 C36 1.238(9) .
O9 C36 1.261(9) .
N1 N2 1.330(8) .
N1 C18 1.340(9) .
N2 N3 1.330(8) .
N3 C19 1.341(9) .
C1 C2 1.514(10) .
C2 C3 1.375(10) .
C2 C7 1.377(10) .
C3 H3 0.9300 .
C3 C4 1.386(10) .
C4 H4 0.9300 .
C4 C5 1.386(10) .
C5 C6 1.390(10) .
C5 C8 1.551(9) .
C6 H6 0.9300 .
C6 C7 1.391(10) .
C7 H7 0.9300 .
C8 C9 1.549(11) .
C8 C10 1.546(11) .
C8 C11 1.554(10) .
C11 C12 1.391(10) .
C11 C16 1.377(10) .
C12 H12 0.9300 .
C12 C13 1.372(10) .
C13 H13 0.9300 .
C13 C14 1.382(10) .
C14 C15 1.374(10) .
C14 C17 1.500(10) .
C15 H15 0.9300 .
C15 C16 1.376(10) .
C16 H16 0.9300 .
C18 H18 0.9300 .
C18 C19 1.365(11) .
C19 H19 0.9300 .
C20 C21 1.494(10) .
C21 C22 1.396(10) .
C21 C23 1.385(10) .
C22 H22 0.9300 .
C22 C26 1.365(10) .
C23 H23 0.9300 .
C23 C24 1.391(10) .
C24 H24 0.9300 .
C24 C25 1.379(10) .
C25 C26 1.407(9) .
C25 C27 1.542(9) .
C26 H26 0.9300 .
C27 C28 1.547(10) .
C27 C29 1.560(10) .
C27 C30 1.547(10) .
C30 C31 1.390(10) .
C30 C35 1.399(10) .
C31 H31 0.9300 .
C31 C32 1.390(11) .
C32 H32 0.9300 .
C32 C33 1.382(11) .
C33 C34 1.384(10) .
C33 C36 1.492(10) .
C34 H34 0.9300 .
C34 C35 1.377(10) .
C35 H35 0.9300 .

loop_
_geom_torsion_atom_site_label_1
_geom_torsion_atom_site_label_2
_geom_torsion_atom_site_label_3
_geom_torsion_atom_site_label_4
_geom_torsion
_geom_torsion_site_symmetry_1
Zn1 O6 C20 O7 -62.2(9) 2_444
Zn1 O6 C20 C21 115.3(6) 2_444
Zn1 N3 C19 C18 -173.9(6) .
Zn2 O2 C1 O1 -24.0(10) .
Zn2 O2 C1 C2 157.5(5) .
Zn2 O3 C17 O4 2.3(14) 2_544
Zn2 O3 C17 C14 -177.5(7) 2_544
Zn2 O9 C36 O8 -4.7(10) .
Zn2 O9 C36 C33 175.3(5) .
Zn2 N1 N2 Zn3 6.6(7) .
Zn2 N1 N2 N3 -177.4(4) .
Zn2 N1 C18 C19 177.3(6) .
Zn3 O1 C1 O2 12.9(16) .
Zn3 O1 C1 C2 -168.6(7) .
Zn3 O4 C17 O3 -4.8(10) 2_544
Zn3 O4 C17 C14 174.9(5) 2_544
Zn3 O7 C20 O6 -6.7(9) 4_546
Zn3 O7 C20 C21 175.8(4) 4_546
Zn3 N2 N3 Zn1 -9.0(7) .
Zn3 N2 N3 C19 175.3(5) .
O1 C1 C2 C3 174.2(7) .
O1 C1 C2 C7 -4.2(10) .
O2 C1 C2 C3 -7.2(10) .
O2 C1 C2 C7 174.4(7) .
O6 C20 C21 C22 12.3(10) .
O6 C20 C21 C23 -162.7(7) .
O7 C20 C21 C22 -170.1(6) .
O7 C20 C21 C23 15.0(10) .
N1 N2 N3 Zn1 174.9(4) .
N1 N2 N3 C19 -0.8(8) .
N1 C18 C19 N3 -0.1(10) .
N2 N1 C18 C19 -0.3(9) .
N2 N3 C19 C18 0.5(9) .
C1 C2 C3 C4 -177.3(6) .
C1 C2 C7 C6 177.6(7) .
C2 C3 C4 C5 -0.4(11) .
C3 C2 C7 C6 -0.7(11) .
C3 C4 C5 C6 -0.5(11) .
C3 C4 C5 C8 -179.0(6) .
C4 C5 C6 C7 0.8(11) .
C4 C5 C8 C9 -163.8(7) .
C4 C5 C8 C10 77.8(8) .
C4 C5 C8 C11 -44.5(9) .
C5 C6 C7 C2 -0.1(12) .
C5 C8 C9 F1 -68.5(9) .
C5 C8 C9 F2 51.3(8) .
C5 C8 C9 F3 170.5(7) .
C5 C8 C10 F4 50.2(9) .
C5 C8 C10 F5 -67.9(8) .
C5 C8 C10 F6 171.4(6) .
C5 C8 C11 C12 134.2(7) .
C5 C8 C11 C16 -47.1(9) .
C6 C5 C8 C9 17.7(10) .
C6 C5 C8 C10 -100.6(8) .
C6 C5 C8 C11 137.0(7) .
C7 C2 C3 C4 1.0(11) .
C8 C5 C6 C7 179.2(7) .
C8 C11 C12 C13 178.9(7) .
C8 C11 C16 C15 -178.5(7) .
C9 C8 C10 F4 -71.5(8) .
C9 C8 C10 F5 170.4(6) .
C9 C8 C10 F6 49.7(8) .
C9 C8 C11 C12 -102.6(8) .
C9 C8 C11 C16 76.1(8) .
C10 C8 C9 F1 49.1(9) .
C10 C8 C9 F2 168.9(6) .
C10 C8 C9 F3 -71.9(8) .
C10 C8 C11 C12 15.2(10) .
C10 C8 C11 C16 -166.0(7) .
C11 C8 C9 F1 169.8(6) .
C11 C8 C9 F2 -70.4(7) .
C11 C8 C9 F3 48.9(9) .
C11 C8 C10 F4 171.5(6) .
C11 C8 C10 F5 53.4(8) .
C11 C8 C10 F6 -67.3(8) .
C11 C12 C13 C14 0.3(12) .
C12 C11 C16 C15 0.4(11) .
C12 C13 C14 C15 -1.1(11) .
C12 C13 C14 C17 178.4(7) .
C13 C14 C15 C16 1.5(11) .
C13 C14 C17 O3 3.3(10) .
C13 C14 C17 O4 -176.5(7) .
C14 C15 C16 C11 -1.2(12) .
C15 C14 C17 O3 -177.2(7) .
C15 C14 C17 O4 3.0(10) .
C16 C11 C12 C13 0.1(11) .
C17 C14 C15 C16 -178.0(7) .
C18 N1 N2 Zn3 -175.3(5) .
C18 N1 N2 N3 0.7(8) .
C20 C21 C22 C26 -174.4(7) .
C20 C21 C23 C24 171.8(7) .
C21 C22 C26 C25 3.2(12) .
C21 C23 C24 C25 2.2(12) .
C22 C21 C23 C24 -3.3(11) .
C23 C21 C22 C26 0.6(11) .
C23 C24 C25 C26 1.6(11) .
C23 C24 C25 C27 -174.8(7) .
C24 C25 C26 C22 -4.3(11) .
C24 C25 C27 C28 104.1(8) .
C24 C25 C27 C29 -13.9(10) .
C24 C25 C27 C30 -132.1(7) .
C25 C27 C28 F7 -168.7(6) .
C25 C27 C28 F8 70.7(8) .
C25 C27 C28 F9 -47.6(8) .
C25 C27 C29 F10 -171.4(6) .
C25 C27 C29 F11 -52.2(8) .
C25 C27 C29 F12 68.7(8) .
C25 C27 C30 C31 -137.7(7) .
C25 C27 C30 C35 44.0(8) .
C26 C25 C27 C28 -72.4(8) .
C26 C25 C27 C29 169.7(7) .
C26 C25 C27 C30 51.4(8) .
C27 C25 C26 C22 172.4(7) .
C27 C30 C31 C32 179.5(7) .
C27 C30 C35 C34 179.1(6) .
C28 C27 C29 F10 71.7(8) .
C28 C27 C29 F11 -169.2(6) .
C28 C27 C29 F12 -48.3(9) .
C28 C27 C30 C31 -18.2(10) .
C28 C27 C30 C35 163.5(6) .
C29 C27 C28 F7 -47.5(9) .
C29 C27 C28 F8 -168.1(6) .
C29 C27 C28 F9 73.6(8) .
C29 C27 C30 C31 99.8(8) .
C29 C27 C30 C35 -78.6(8) .
C30 C27 C28 F7 69.2(8) .
C30 C27 C28 F8 -51.5(8) .
C30 C27 C28 F9 -169.7(6) .
C30 C27 C29 F10 -50.0(8) .
C30 C27 C29 F11 69.1(8) .
C30 C27 C29 F12 -170.0(6) .
C30 C31 C32 C33 1.9(12) .
C31 C30 C35 C34 0.7(11) .
C31 C32 C33 C34 -0.1(11) .
C31 C32 C33 C36 179.3(7) .
C32 C33 C34 C35 -1.4(11) .
C32 C33 C36 O8 9.7(11) .
C32 C33 C36 O9 -170.2(7) .
C33 C34 C35 C30 1.1(11) .
C34 C33 C36 O8 -170.9(7) .
C34 C33 C36 O9 9.1(10) .
C35 C30 C31 C32 -2.1(11) .
C36 C33 C34 C35 179.3(7) .

loop_
_platon_squeeze_void_nr
_platon_squeeze_void_average_x
_platon_squeeze_void_average_y
_platon_squeeze_void_average_z
_platon_squeeze_void_volume
_platon_squeeze_void_count_electrons
_platon_squeeze_void_content
1 1.000 0.033 0.250 155 67 ' '
2 0.500 -0.164 0.250 41 2 ' '
3 1.000 -0.150 0.750 155 67 ' '
4 0.500 0.164 0.750 41 2 ' '
5 0.266 0.350 0.516 22 1 ' '
6 0.734 0.350 0.984 22 1 ' '
7 0.266 0.650 0.016 22 1 ' '
8 0.734 0.650 0.484 22 1 ' '
